data_2223480
loop_
_publ_author_name
'Wang, Dong'e'
'Wang, Yu-zhou'
'Turhong, Muhtar'

_publ_section_title (<i>RS</i>)-3-Acetyl-2-methyl-4-(3-nitrophenyl)-1,4,5,6,7,8-hexahydroquinolin-5-one
_journal_coeditor_code LH2906
_journal_issue 10
_journal_name_full 'Acta Crystallographica Section E'
_journal_page_first o2561
_journal_paper_doi 10.1107/S160053680903832X
_journal_volume 65
_journal_year 2009
_chemical_formula_iupac 'C18 H18 N2 O4'
_chemical_formula_moiety 'C18 H18 N2 O4'
_chemical_formula_sum 'C18 H18 N2 O4'
_chemical_formula_weight 326.34
_chemical_name_systematic
;
(<i>RS</i>)-3-Acetyl-2-methyl-4-(3-nitrophenyl)-1,4,5,6,7,8-
hexahydroquinolin-5-one
;
_space_group_IT_number 14
_symmetry_cell_setting monoclinic
_symmetry_space_group_name_Hall '-P 2yn'
_symmetry_space_group_name_H-M 'P 1 21/n 1'
_atom_sites_solution_hydrogens geom
_atom_sites_solution_primary direct
_atom_sites_solution_secondary difmap
_audit_creation_method SHELXL-97
_cell_angle_alpha 90.00
_cell_angle_beta 106.1430(10)
_cell_angle_gamma 90.00
_cell_formula_units_Z 4
_cell_length_a 8.5368(5)
_cell_length_b 17.0307(6)
_cell_length_c 11.4759(5)
_cell_measurement_reflns_used 1160
_cell_measurement_temperature 298(2)
_cell_measurement_theta_max 19.31
_cell_measurement_theta_min 2.20
_cell_volume 1602.67(13)
_computing_cell_refinement 'SAINT-Plus (Bruker, 2001)'
_computing_data_collection 'SMART (Bruker, 2001)'
_computing_data_reduction 'SAINT-Plus (Bruker, 2001)'
_computing_molecular_graphics 'PLATON (Spek, 2009)'
_computing_publication_material 'PLATON (Spek, 2009)'
_computing_structure_refinement 'SHELXL97 (Sheldrick, 2008)'
_computing_structure_solution 'SHELXS97 (Sheldrick, 2008)'
_diffrn_ambient_temperature 298(2)
_diffrn_measured_fraction_theta_full 0.999
_diffrn_measured_fraction_theta_max 0.999
_diffrn_measurement_device_type 'Bruker SMART APEX CCD area-detector'
_diffrn_measurement_method '0.3\% wide \w exposures'
_diffrn_radiation_monochromator graphite
_diffrn_radiation_source 'fine focus sealed Siemens Mo tube'
_diffrn_radiation_type 'Mo k\a'
_diffrn_radiation_wavelength 0.71073
_diffrn_reflns_av_R_equivalents 0.0939
_diffrn_reflns_av_sigmaI/netI 0.0929
_diffrn_reflns_limit_h_max 10
_diffrn_reflns_limit_h_min -10
_diffrn_reflns_limit_k_max 14
_diffrn_reflns_limit_k_min -21
_diffrn_reflns_limit_l_max 14
_diffrn_reflns_limit_l_min -13
_diffrn_reflns_number 9050
_diffrn_reflns_theta_full 26.00
_diffrn_reflns_theta_max 26.00
_diffrn_reflns_theta_min 2.20
_exptl_absorpt_coefficient_mu 0.097
_exptl_absorpt_correction_T_max 0.9904
_exptl_absorpt_correction_T_min 0.9709
_exptl_absorpt_correction_type multi-scan
_exptl_absorpt_process_details '(SADABS; Sheldrick, 1996)'
_exptl_crystal_colour yellow
_exptl_crystal_density_diffrn 1.353
_exptl_crystal_density_method 'not measured'
_exptl_crystal_description block
_exptl_crystal_F_000 688
_exptl_crystal_size_max 0.20
_exptl_crystal_size_mid 0.10
_exptl_crystal_size_min 0.10
_refine_diff_density_max 0.340
_refine_diff_density_min -0.283
_refine_ls_extinction_method none
_refine_ls_goodness_of_fit_ref 0.897
_refine_ls_hydrogen_treatment mixed
_refine_ls_matrix_type full
_refine_ls_number_parameters 325
_refine_ls_number_reflns 3151
_refine_ls_number_restraints 12
_refine_ls_restrained_S_all 0.897
_refine_ls_R_factor_all 0.1208
_refine_ls_R_factor_gt 0.0606
_refine_ls_shift/su_max 0.000
_refine_ls_shift/su_mean 0.000
_refine_ls_structure_factor_coef Fsqd
_refine_ls_weighting_details 'calc w=1/[\s^2^(Fo^2^)+(0.0622P)^2^] where P=(Fo^2^+2Fc^2^)/3'
_refine_ls_weighting_scheme calc
_refine_ls_wR_factor_gt 0.1283
_refine_ls_wR_factor_ref 0.1493
_reflns_number_gt 1611
_reflns_number_total 3151
_reflns_threshold_expression I>2\s(I)
_cod_data_source_file lh2906.cif
_cod_data_source_block I
_cod_depositor_comments
;
The following automatic conversions were performed:
'_symmetry_cell_setting' value 'Monoclinic' changed to 'monoclinic'
according to '/home/saulius/struct/CIF-dictionaries/cif_core.dic'
dictionary named 'cif_core.dic' version 2.4.1 from 2010-06-29.

Automatic conversion script
Id: cif_fix_enum 1527 2010-12-29 10:47:43Z saulius 

The following automatic conversions were performed:

'_symmetry_cell_setting' value 'Monoclinic' changed to 'monoclinic'
according to /home/saulius/struct/CIF-dictionaries/cif_core.dic
dictionary named 'cif_core.dic' version 2.4.1 from 2010-06-29.

Automatic conversion script
Id: cif_fix_values 1715 2011-07-08 13:25:40Z adriana 
;
_cod_original_sg_symbol_H-M 'P 21/n'
_cod_database_code 2223480
_cod_database_fobs_code 2223480

loop_
_symmetry_equiv_pos_as_xyz
'x, y, z'
'-x+1/2, y+1/2, -z+1/2'
'-x, -y, -z'
'x-1/2, -y-1/2, z-1/2'

loop_
_atom_site_type_symbol
_atom_site_label
_atom_site_fract_x
_atom_site_fract_y
_atom_site_fract_z
_atom_site_U_iso_or_equiv
_atom_site_adp_type
_atom_site_calc_flag
_atom_site_refinement_flags
_atom_site_occupancy
_atom_site_disorder_assembly
_atom_site_disorder_group
C C1 0.2737(3) 0.20273(14) 0.3479(2) 0.0436(6) Uani d . 1 . .
C C2 0.3036(3) 0.18309(15) 0.4692(2) 0.0491(7) Uani d . 1 . .
H H2 0.3974 0.2011 0.5255 0.059 Uiso calc R 1 . .
C C3 0.1941(4) 0.13684(16) 0.5063(2) 0.0543(7) Uani d . 1 C .
C C4 0.0532(4) 0.10958(16) 0.4267(3) 0.0615(8) Uani d . 1 . .
H H4 -0.0197 0.0784 0.4532 0.074 Uiso calc R 1 . .
C C5 0.0234(3) 0.12982(17) 0.3068(3) 0.0621(8) Uani d . 1 . .
H H5 -0.0714 0.1123 0.2512 0.075 Uiso calc R 1 . .
C C6 0.1317(3) 0.17567(16) 0.2676(2) 0.0526(7) Uani d . 1 . .
H H6 0.1089 0.1886 0.1858 0.063 Uiso calc R 1 . .
C C7 0.3954(3) 0.25236(15) 0.3038(2) 0.0455(7) Uani d . 1 A .
H H7 0.4970 0.2547 0.3697 0.055 Uiso calc R 1 . .
C C8 0.4336(3) 0.21449(16) 0.1960(2) 0.0474(7) Uani d D 1 . .
C C9 0.545(5) 0.151(2) 0.220(2) 0.053(9) Uani d PD 0.57 A 1
C C10 0.5914(19) 0.1135(11) 0.1123(15) 0.075(5) Uani d PD 0.57 A 1
H H10A 0.6193 0.0587 0.1290 0.090 Uiso calc PR 0.57 A 1
H H10B 0.6843 0.1402 0.0974 0.090 Uiso calc PR 0.57 A 1
C C11 0.4385(8) 0.1214(3) -0.0005(4) 0.0700(17) Uani d PD 0.57 A 1
H H11A 0.4659 0.0995 -0.0704 0.084 Uiso calc PR 0.57 A 1
H H11B 0.3515 0.0896 0.0139 0.084 Uiso calc PR 0.57 A 1
C C12 0.3717(10) 0.2063(7) -0.0331(9) 0.039(2) Uani d PD 0.57 A 1
H H12A 0.4451 0.2365 -0.0668 0.047 Uiso calc PR 0.57 A 1
H H12B 0.2651 0.2049 -0.0918 0.047 Uiso calc PR 0.57 A 1
O O3 0.6237(12) 0.1317(7) 0.3215(8) 0.044(2) Uani d PD 0.57 A 1
C C16 0.356(2) 0.3899(17) 0.3823(18) 0.052(7) Uani d PD 0.57 A 1
C C17 0.2873(9) 0.4703(5) 0.3779(6) 0.0517(18) Uani d PD 0.57 A 1
H H17A 0.3114 0.4913 0.4586 0.077 Uiso calc PR 0.57 A 1
H H17B 0.1712 0.4684 0.3432 0.077 Uiso calc PR 0.57 A 1
H H17C 0.3349 0.5033 0.3290 0.077 Uiso calc PR 0.57 A 1
C C18 0.1732(18) 0.4344(7) 0.1111(9) 0.050(3) Uani d PD 0.57 B 1
H H18A 0.0921 0.4436 0.1532 0.076 Uiso calc PR 0.57 B 1
H H18B 0.1210 0.4288 0.0259 0.076 Uiso calc PR 0.57 B 1
H H18C 0.2473 0.4780 0.1240 0.076 Uiso calc PR 0.57 B 1
O O4 0.439(3) 0.3647(9) 0.4817(13) 0.103(6) Uani d PD 0.57 A 1
C C9' 0.368(3) 0.385(2) 0.378(2) 0.075(14) Uani d PD 0.43 A 2
C C10' 0.3390(15) 0.4734(9) 0.3478(11) 0.085(4) Uani d PD 0.43 A 2
H H10C 0.4315 0.4959 0.3262 0.102 Uiso calc PR 0.43 A 2
H H10D 0.3224 0.5019 0.4165 0.102 Uiso calc PR 0.43 A 2
C C11' 0.1799(10) 0.4766(5) 0.2359(8) 0.089(3) Uani d PD 0.43 A 2
H H11C 0.0919 0.4480 0.2550 0.107 Uiso calc PR 0.43 A 2
H H11D 0.1456 0.5307 0.2184 0.107 Uiso calc PR 0.43 A 2
C C12' 0.220(3) 0.4386(9) 0.1223(14) 0.067(6) Uani d PD 0.43 A 2
H H12C 0.1249 0.4391 0.0524 0.081 Uiso calc PR 0.43 A 2
H H12D 0.3080 0.4665 0.1022 0.081 Uiso calc PR 0.43 A 2
O O3' 0.414(3) 0.3620(10) 0.4820(15) 0.061(4) Uani d PD 0.43 A 2
C C16' 0.549(7) 0.146(2) 0.219(3) 0.047(12) Uani d PD 0.43 A 2
C C17' 0.566(2) 0.0938(13) 0.1187(17) 0.047(4) Uani d PD 0.43 A 2
H H17D 0.6219 0.1213 0.0696 0.071 Uiso calc PR 0.43 A 2
H H17E 0.4592 0.0788 0.0698 0.071 Uiso calc PR 0.43 A 2
H H17F 0.6261 0.0477 0.1522 0.071 Uiso calc PR 0.43 A 2
C C18' 0.379(2) 0.1953(11) -0.0320(13) 0.105(8) Uani d PD 0.43 A 2
H H18D 0.4920 0.1827 -0.0213 0.158 Uiso calc PR 0.43 A 2
H H18E 0.3405 0.2274 -0.1030 0.158 Uiso calc PR 0.43 A 2
H H18F 0.3166 0.1477 -0.0416 0.158 Uiso calc PR 0.43 A 2
O O4' 0.608(2) 0.1250(13) 0.3267(16) 0.103(6) Uani d PD 0.43 A 2
C C13 0.3612(3) 0.24079(15) 0.0812(2) 0.0454(7) Uani d D 1 A .
C C14 0.2679(3) 0.35884(16) 0.1597(2) 0.0505(7) Uani d D 1 . .
C C15 0.3347(3) 0.33563(17) 0.2754(2) 0.0517(7) Uani d D 1 A .
N N1 0.2306(5) 0.1151(2) 0.6349(3) 0.0779(9) Uani d . 1 . .
N N2 0.2681(3) 0.30700(13) 0.06613(18) 0.0510(6) Uani d D 1 A .
H H2A 0.227(3) 0.3210(14) -0.0089(11) 0.061 Uiso d D 1 . .
O O1 0.370(2) 0.1286(8) 0.7031(14) 0.092(3) Uani d P 0.57 C 1
O O2 0.123(4) 0.0762(16) 0.668(3) 0.105(6) Uani d P 0.57 C 1
O O1' 0.326(3) 0.1589(11) 0.7037(19) 0.098(4) Uani d P 0.43 C 2
O O2' 0.159(5) 0.0643(18) 0.665(3) 0.098(6) Uani d P 0.43 C 2

loop_
_atom_site_aniso_label
_atom_site_aniso_U_11
_atom_site_aniso_U_22
_atom_site_aniso_U_33
_atom_site_aniso_U_12
_atom_site_aniso_U_13
_atom_site_aniso_U_23
C1 0.0465(16) 0.0500(16) 0.0340(14) 0.0065(13) 0.0109(12) -0.0020(12)
C2 0.0530(17) 0.0575(18) 0.0384(15) 0.0020(13) 0.0151(13) -0.0041(12)
C3 0.065(2) 0.0602(19) 0.0450(17) 0.0081(15) 0.0284(15) 0.0028(14)
C4 0.062(2) 0.0566(19) 0.075(2) 0.0036(15) 0.0347(17) -0.0002(16)
C5 0.0481(18) 0.074(2) 0.061(2) -0.0052(15) 0.0105(15) -0.0074(16)
C6 0.0460(17) 0.0666(19) 0.0423(16) -0.0009(14) 0.0072(13) 0.0006(13)
C7 0.0422(15) 0.0610(19) 0.0303(14) -0.0039(13) 0.0053(11) -0.0003(12)
C8 0.0433(16) 0.0598(19) 0.0401(16) -0.0037(14) 0.0134(12) -0.0001(13)
C9 0.045(16) 0.072(13) 0.039(17) -0.001(11) 0.008(12) -0.009(10)
C10 0.085(8) 0.081(10) 0.064(6) -0.013(5) 0.031(6) -0.009(6)
C11 0.107(5) 0.068(4) 0.030(3) 0.019(3) 0.011(3) -0.006(3)
C12 0.039(4) 0.043(5) 0.039(6) -0.006(3) 0.018(4) -0.004(4)
O3 0.043(3) 0.058(4) 0.024(4) 0.010(3) 0.000(3) -0.010(3)
C16 0.058(9) 0.055(12) 0.042(13) -0.007(8) 0.014(9) -0.003(9)
C17 0.058(4) 0.055(4) 0.042(4) -0.007(4) 0.014(3) -0.003(3)
C18 0.054(9) 0.052(5) 0.047(4) -0.007(4) 0.016(4) 0.0003(3)
O4 0.145(11) 0.097(8) 0.048(8) 0.009(6) -0.007(6) 0.007(5)
C9' 0.10(2) 0.059(19) 0.06(2) -0.018(16) 0.015(17) -0.007(14)
C10' 0.117(10) 0.078(7) 0.090(8) -0.001(7) 0.078(7) 0.007(5)
C11' 0.088(6) 0.067(6) 0.113(7) 0.018(5) 0.031(6) -0.001(5)
C12' 0.032(8) 0.058(8) 0.102(10) -0.009(5) 0.003(6) -0.003(6)
O3' 0.103(7) 0.045(7) 0.037(9) -0.001(5) 0.023(7) -0.023(6)
C16' 0.04(2) 0.060(16) 0.04(2) -0.004(13) 0.013(17) 0.000(13)
C17' 0.043(6) 0.060(9) 0.040(6) -0.004(6) 0.013(5) 0.000(5)
C18' 0.200(16) 0.076(13) 0.038(10) 0.021(11) 0.031(9) 0.005(8)
O4' 0.127(12) 0.105(11) 0.074(10) 0.036(9) 0.025(8) 0.020(7)
C13 0.0477(16) 0.0515(17) 0.0376(15) -0.0011(13) 0.0132(12) 0.0012(12)
C14 0.0536(18) 0.0520(19) 0.0470(17) -0.0070(14) 0.0160(14) -0.0003(14)
C15 0.0582(18) 0.0552(19) 0.0418(17) -0.0071(14) 0.0143(14) -0.0034(14)
N1 0.089(3) 0.091(3) 0.063(2) 0.003(2) 0.0351(19) 0.0093(19)
N2 0.0605(15) 0.0587(15) 0.0303(12) 0.0057(12) 0.0068(11) 0.0025(11)
O1 0.104(7) 0.126(10) 0.046(3) 0.004(5) 0.021(4) 0.016(5)
O2 0.101(9) 0.130(9) 0.102(7) 0.017(5) 0.059(5) 0.030(5)
O1' 0.125(13) 0.115(12) 0.052(5) -0.003(7) 0.023(7) -0.003(7)
O2' 0.117(17) 0.104(11) 0.090(8) -0.015(12) 0.058(9) 0.044(8)

loop_
_atom_type_symbol
_atom_type_description
_atom_type_scat_dispersion_real
_atom_type_scat_dispersion_imag
_atom_type_scat_source
C C 0.0033 0.0016 'International Tables Vol C Tables 4.2.6.8 and 6.1.1.4'
H H 0.0000 0.0000 'International Tables Vol C Tables 4.2.6.8 and 6.1.1.4'
N N 0.0061 0.0033 'International Tables Vol C Tables 4.2.6.8 and 6.1.1.4'
O O 0.0106 0.0060 'International Tables Vol C Tables 4.2.6.8 and 6.1.1.4'

loop_
_geom_angle_atom_site_label_1
_geom_angle_atom_site_label_2
_geom_angle_atom_site_label_3
_geom_angle_site_symmetry_1
_geom_angle_site_symmetry_3
_geom_angle
_geom_angle_publ_flag
C6 C1 C2 . . 118.2(2) no
C6 C1 C7 . . 120.9(2) no
C2 C1 C7 . . 120.9(2) no
C3 C2 C1 . . 119.9(2) no
C3 C2 H2 . . 120.1 no
C1 C2 H2 . . 120.1 no
C4 C3 C2 . . 122.1(3) no
C4 C3 N1 . . 119.0(3) no
C2 C3 N1 . . 118.8(3) no
C5 C4 C3 . . 117.8(3) no
C5 C4 H4 . . 121.1 no
C3 C4 H4 . . 121.1 no
C4 C5 C6 . . 121.1(3) no
C4 C5 H5 . . 119.5 no
C6 C5 H5 . . 119.5 no
C5 C6 C1 . . 121.0(3) no
C5 C6 H6 . . 119.5 no
C1 C6 H6 . . 119.5 no
C8 C7 C15 . . 111.3(2) no
C8 C7 C1 . . 110.9(2) no
C15 C7 C1 . . 111.4(2) no
C8 C7 H7 . . 107.7 no
C15 C7 H7 . . 107.7 no
C1 C7 H7 . . 107.7 no
C13 C8 C9 . . 122.5(12) no
C13 C8 C16' . . 121.4(13) no
C13 C8 C7 . . 120.5(3) no
C9 C8 C7 . . 117.0(12) no
C16' C8 C7 . . 118.0(13) no
O3 C9 C8 . . 124(2) no
O3 C9 C10 . . 117(2) no
C8 C9 C10 . . 118.2(17) no
C9 C10 C11 . . 106.6(18) no
C9 C10 H10A . . 110.4 no
C11 C10 H10A . . 110.4 no
C9 C10 H10B . . 110.4 no
C11 C10 H10B . . 110.4 no
H10A C10 H10B . . 108.6 no
C12 C11 C10 . . 116.2(9) no
C12 C11 H11A . . 108.2 no
C10 C11 H11A . . 108.2 no
C12 C11 H11B . . 108.2 no
C10 C11 H11B . . 108.2 no
H11A C11 H11B . . 107.4 no
C13 C12 C11 . . 105.4(6) no
C13 C12 H12A . . 110.7 no
C11 C12 H12A . . 110.7 no
C13 C12 H12B . . 110.7 no
C11 C12 H12B . . 110.7 no
H12A C12 H12B . . 108.8 no
O4 C16 C17 . . 118(2) no
O4 C16 C15 . . 116(2) no
C17 C16 C15 . . 125.6(13) no
C14 C18 H18A . . 109.5 no
C14 C18 H18B . . 109.5 no
C14 C18 H18C . . 109.5 no
O3' C9' C15 . . 124(3) no
O3' C9' C10' . . 122(3) no
C15 C9' C10' . . 114.3(19) no
C9' C10' C11' . . 105.1(13) no
C9' C10' H10C . . 110.7 no
C11' C10' H10C . . 110.7 no
C9' C10' H10D . . 110.7 no
C11' C10' H10D . . 110.7 no
H10C C10' H10D . . 108.8 no
C12' C11' C10' . . 108.7(10) no
C12' C11' H11C . . 110.0 no
C10' C11' H11C . . 110.0 no
C12' C11' H11D . . 110.0 no
C10' C11' H11D . . 110.0 no
H11C C11' H11D . . 108.3 no
C14 C12' C11' . . 104.4(9) no
C14 C12' H12C . . 110.9 no
C11' C12' H12C . . 110.9 no
C14 C12' H12D . . 110.9 no
C11' C12' H12D . . 110.9 no
H12C C12' H12D . . 108.9 no
O4' C16' C17' . . 120(3) no
O4' C16' C8 . . 117(3) no
C17' C16' C8 . . 122(2) no
C16' C17' H17D . . 109.5 no
C16' C17' H17E . . 109.5 no
H17D C17' H17E . . 109.5 no
C16' C17' H17F . . 109.5 no
H17D C17' H17F . . 109.5 no
H17E C17' H17F . . 109.5 no
C13 C18' H18D . . 109.5 no
C13 C18' H18E . . 109.5 no
H18D C18' H18E . . 109.5 no
C13 C18' H18F . . 109.5 no
H18D C18' H18F . . 109.5 no
H18E C18' H18F . . 109.5 no
N2 C13 C8 . . 119.1(2) no
N2 C13 C12 . . 113.4(5) no
C8 C13 C12 . . 127.5(5) no
N2 C13 C18' . . 119.7(7) no
C8 C13 C18' . . 121.2(7) no
C15 C14 N2 . . 118.9(3) no
C15 C14 C12' . . 125.0(7) no
N2 C14 C12' . . 115.3(7) no
C15 C14 C18 . . 129.5(4) no
N2 C14 C18 . . 111.4(4) no
C14 C15 C9' . . 125.2(13) no
C14 C15 C16 . . 122.9(9) no
C14 C15 C7 . . 120.8(2) no
C9' C15 C7 . . 113.9(13) no
C16 C15 C7 . . 116.3(9) no
O2' N1 O1' . . 125(2) no
O2' N1 O1 . . 116(2) no
O1' N1 O2 . . 122.1(19) no
O1 N1 O2 . . 123.1(17) no
O1' N1 C3 . . 114.4(11) no
O1 N1 C3 . . 118.8(8) no
O2 N1 C3 . . 117.7(16) no
C13 N2 C14 . . 123.6(2) no
C13 N2 H2A . . 114.5(17) no
C14 N2 H2A . . 120.3(17) no

loop_
_geom_bond_atom_site_label_1
_geom_bond_atom_site_label_2
_geom_bond_site_symmetry_2
_geom_bond_distance
_geom_bond_publ_flag
C1 C6 . 1.383(3) no
C1 C2 . 1.384(3) no
C1 C7 . 1.530(3) no
C2 C3 . 1.378(4) no
C2 H2 . 0.9300 no
C3 C4 . 1.374(4) no
C3 N1 . 1.468(4) no
C4 C5 . 1.372(4) no
C4 H4 . 0.9300 no
C5 C6 . 1.378(4) no
C5 H5 . 0.9300 no
C6 H6 . 0.9300 no
C7 C8 . 1.509(3) no
C7 C15 . 1.514(4) no
C7 H7 . 0.9800 no
C8 C13 . 1.365(3) no
C8 C9 . 1.41(3) no
C8 C16' . 1.51(3) no
C9 O3 . 1.22(2) no
C9 C10 . 1.54(3) no
C10 C11 . 1.567(14) no
C10 H10A . 0.9700 no
C10 H10B . 0.9700 no
C11 C12 . 1.562(12) no
C11 H11A . 0.9700 no
C11 H11B . 0.9700 no
C12 C13 . 1.463(10) no
C12 H12A . 0.9700 no
C12 H12B . 0.9700 no
C16 O4 . 1.24(2) no
C16 C17 . 1.48(3) no
C16 C15 . 1.51(3) no
C17 H17A . 0.9600 no
C17 H17B . 0.9600 no
C17 H17C . 0.9600 no
C18 C14 . 1.540(12) no
C18 H18A . 0.9600 no
C18 H18B . 0.9600 no
C18 H18C . 0.9600 no
C9' O3' . 1.21(3) no
C9' C15 . 1.41(3) no
C9' C10' . 1.54(4) no
C10' C11' . 1.590(13) no
C10' H10C . 0.9700 no
C10' H10D . 0.9700 no
C11' C12' . 1.575(14) no
C11' H11C . 0.9700 no
C11' H11D . 0.9700 no
C12' C14 . 1.449(14) no
C12' H12C . 0.9700 no
C12' H12D . 0.9700 no
C16' O4' . 1.25(3) no
C16' C17' . 1.49(3) no
C17' H17D . 0.9600 no
C17' H17E . 0.9600 no
C17' H17F . 0.9600 no
C18' C13 . 1.558(14) no
C18' H18D . 0.9600 no
C18' H18E . 0.9600 no
C18' H18F . 0.9600 no
C13 N2 . 1.362(3) no
C14 C15 . 1.350(3) no
C14 N2 . 1.391(3) no
N1 O2' . 1.17(3) no
N1 O1' . 1.22(3) no
N1 O1 . 1.251(19) no
N1 O2 . 1.28(2) no
N2 H2A . 0.868(10) no

loop_
_geom_hbond_atom_site_label_D
_geom_hbond_atom_site_label_H
_geom_hbond_atom_site_label_A
_geom_hbond_site_symmetry_A
_geom_hbond_distance_DH
_geom_hbond_distance_HA
_geom_hbond_distance_DA
_geom_hbond_angle_DHA
_geom_hbond_publ_flag
N2 H2A O3 4_565 0.868(10) 2.063(13) 2.927(8) 173(2) yes
C6 H6 O4 4_565 0.93 2.56 3.309(16) 138.3 yes
C18 H18A O1 4_565 0.96 2.46 3.239(18) 138.3 yes
C18 H18B O3 4_565 0.96 2.57 3.422(15) 148.3 yes
C11 H11A O1 1_554 0.97 2.55 3.290(16) 133.3 yes
C12 H12A Cg1 4_665 0.97 2.76 3.710(10) 166 yes

loop_
_geom_torsion_atom_site_label_1
_geom_torsion_atom_site_label_2
_geom_torsion_atom_site_label_3
_geom_torsion_atom_site_label_4
_geom_torsion_site_symmetry_1
_geom_torsion_site_symmetry_2
_geom_torsion_site_symmetry_3
_geom_torsion_site_symmetry_4
_geom_torsion
_geom_torsion_publ_flag
C6 C1 C2 C3 . . . . 0.9(4) no
C7 C1 C2 C3 . . . . -178.5(2) no
C1 C2 C3 C4 . . . . -0.7(4) no
C1 C2 C3 N1 . . . . 178.4(3) no
C2 C3 C4 C5 . . . . 0.1(4) no
N1 C3 C4 C5 . . . . -179.0(3) no
C3 C4 C5 C6 . . . . 0.3(4) no
C4 C5 C6 C1 . . . . 0.0(4) no
C2 C1 C6 C5 . . . . -0.6(4) no
C7 C1 C6 C5 . . . . 178.8(2) no
C6 C1 C7 C8 . . . . -49.3(3) no
C2 C1 C7 C8 . . . . 130.1(2) no
C6 C1 C7 C15 . . . . 75.2(3) no
C2 C1 C7 C15 . . . . -105.4(3) no
C15 C7 C8 C13 . . . . -23.7(3) no
C1 C7 C8 C13 . . . . 100.9(3) no
C15 C7 C8 C9 . . . . 157(2) no
C1 C7 C8 C9 . . . . -79(2) no
C15 C7 C8 C16' . . . . 158(3) no
C1 C7 C8 C16' . . . . -77(3) no
C13 C8 C9 O3 . . . . 172(3) no
C16' C8 C9 O3 . . . . -14E1(10) no
C7 C8 C9 O3 . . . . -8(5) no
C13 C8 C9 C10 . . . . 3(5) no
C16' C8 C9 C10 . . . . 5E1(10) no
C7 C8 C9 C10 . . . . -178(2) no
O3 C9 C10 C11 . . . . 158(3) no
C8 C9 C10 C11 . . . . -31(4) no
C9 C10 C11 C12 . . . . 56(2) no
C10 C11 C12 C13 . . . . -48.0(10) no
O3' C9' C10' C11' . . . . -141.3(17) no
C15 C9' C10' C11' . . . . 38.6(16) no
C9' C10' C11' C12' . . . . -67.2(13) no
C10' C11' C12' C14 . . . . 60.0(14) no
C7 C8 C13 N2 . . . . 7.2(4) no
C7 C8 C13 C12 . . . . -173.5(5) no
C7 C8 C13 C18' . . . . -171.1(8) no
C11 C12 C13 N2 . . . . -164.5(4) no
C11 C12 C13 C8 . . . . 16.2(7) no
C11' C12' C14 C15 . . . . -27.2(16) no
C11' C12' C14 N2 . . . . 163.7(8) no
N2 C14 C15 C9' . . . . 169.0(11) no
C12' C14 C15 C9' . . . . 0.3(15) no
C18 C14 C15 C9' . . . . -17.2(13) no
N2 C14 C15 C16 . . . . 173.7(7) no
C12' C14 C15 C16 . . . . 5.0(13) no
C18 C14 C15 C16 . . . . -12.5(11) no
N2 C14 C15 C7 . . . . -5.3(4) no
C12' C14 C15 C7 . . . . -174.1(10) no
C18 C14 C15 C7 . . . . 168.5(7) no
O3' C9' C15 C14 . . . . 173.2(14) no
C10' C9' C15 C14 . . . . -6.7(19) no
C10' C9' C15 C7 . . . . 168.0(10) no
O4 C16 C15 C14 . . . . -170.3(11) no
C17 C16 C15 C14 . . . . 9.1(16) no
O4 C16 C15 C7 . . . . 8.8(15) no
C17 C16 C15 C7 . . . . -171.9(9) no
C8 C7 C15 C14 . . . . 22.7(3) no
C1 C7 C15 C14 . . . . -101.6(3) no
C8 C7 C15 C9' . . . . -152.2(10) no
C1 C7 C15 C9' . . . . 83.5(10) no
C8 C7 C15 C16 . . . . -156.4(7) no
C1 C7 C15 C16 . . . . 79.3(7) no
C2 C3 N1 O2' . . . . -165(2) no
C4 C3 N1 O1' . . . . -158.8(8) no
C2 C3 N1 O1' . . . . 22.1(9) no
C4 C3 N1 O1 . . . . 168.2(7) no
C2 C3 N1 O1 . . . . -10.9(8) no
C4 C3 N1 O2 . . . . -5.0(15) no
C2 C3 N1 O2 . . . . 175.9(15) no
C8 C13 N2 C14 . . . . 13.6(4) no
C12 C13 N2 C14 . . . . -165.8(4) no
C18' C13 N2 C14 . . . . -168.1(8) no
C15 C14 N2 C13 . . . . -14.6(4) no
C12' C14 N2 C13 . . . . 155.3(9) no
C18 C14 N2 C13 . . . . 170.6(6) no
